data_4343332
loop_
_publ_author_name
'Ade, Martin'
'Hillebrecht, Harald'

_publ_section_title
;
 Ternary Borides Cr2AlB2, Cr3AlB4, and Cr4AlB6: The First Members of the
 Series (CrB2)nCrAl with n = 1, 2, 3 and a Unifying Concept for Ternary
 Borides as MAB-Phases.
;
_journal_issue 13
_journal_name_full 'Inorganic chemistry'
_journal_page_first 6122
_journal_page_last 6135
_journal_paper_doi 10.1021/acs.inorgchem.5b00049
_journal_volume 54
_journal_year 2015
_chemical_formula_sum 'Al B6 Cr4'
_chemical_formula_weight 299.84
_chemical_name_systematic
;
 ?
;
_space_group_crystal_system orthorhombic
_space_group_IT_number 65
_space_group_name_Hall '-C 2 2'
_space_group_name_H-M_alt 'C m m m'
_symmetry_space_group_name_Hall '-C 2 2'
_symmetry_space_group_name_H-M 'C m m m'
_audit_creation_method SHELXL-2013
_cell_angle_alpha 90
_cell_angle_beta 90
_cell_angle_gamma 90
_cell_formula_units_Z 2
_cell_length_a 2.9517(4)
_cell_length_b 21.280(3)
_cell_length_c 3.0130(3)
_cell_measurement_temperature 293(2)
_cell_measurement_theta_max 35
_cell_measurement_theta_min 4
_cell_volume 189.25(4)
_computing_cell_refinement 'Software for IPDS-II, Fa. Stoe'
_computing_data_collection 'Software for IPDS-II, Fa. Stoe'
_computing_data_reduction 'Software for IPDS-II, Fa. Stoe'
_computing_molecular_graphics 'Diamond (Crystal impact, 2005)'
_computing_publication_material 'SHELXL-97_(Sheldrick, 2008)'
_computing_structure_refinement 'SHELXL-2013 (Sheldrick, 2013)'
_computing_structure_solution 'SHELXS-97 (Sheldrick, 2008)'
_diffrn_ambient_temperature 293(2)
_diffrn_measured_fraction_theta_full 0.992
_diffrn_measured_fraction_theta_max 0.996
_diffrn_measurement_details
; 
0 degree < omega < 180 degree
psi = 0
delta omega 2 degree
exposure time 360s 
;
_diffrn_measurement_device '2-circle goniometer'
_diffrn_measurement_device_type 'STOE IPDS 2'
_diffrn_measurement_method 'rotation method'
_diffrn_radiation_collimation '0.5 mm diameter, multiple pinhole'
_diffrn_radiation_monochromator 'plane graphite'
_diffrn_radiation_polarisn_norm 0
_diffrn_radiation_type MoK\a
_diffrn_radiation_wavelength 0.71073
_diffrn_reflns_av_unetI/netI 0.0579
_diffrn_reflns_laue_measured_fraction_full 0.992
_diffrn_reflns_laue_measured_fraction_max 0.996
_diffrn_reflns_limit_h_max 4
_diffrn_reflns_limit_h_min -4
_diffrn_reflns_limit_k_max 34
_diffrn_reflns_limit_k_min -34
_diffrn_reflns_limit_l_max 4
_diffrn_reflns_limit_l_min -4
_diffrn_reflns_number 1874
_diffrn_reflns_point_group_measured_fraction_full 0.992
_diffrn_reflns_point_group_measured_fraction_max 0.996
_diffrn_reflns_theta_full 25.240
_diffrn_reflns_theta_max 34.624
_diffrn_reflns_theta_min 3.830
_diffrn_source 'sealed X-ray tube, 12 x 0.4 mm long-fine focus'
_diffrn_source_current 40
_diffrn_source_power 2.00
_diffrn_source_voltage 50
_exptl_absorpt_coefficient_mu 11.190
_exptl_absorpt_correction_T_max 0.299
_exptl_absorpt_correction_T_min 0.184
_exptl_absorpt_correction_type numerical
_exptl_absorpt_process_details 'X-Red and X-SHAPE  (Stoe & Cie, 1999)'
_exptl_crystal_colour black
_exptl_crystal_density_diffrn 5.262
_exptl_crystal_description irregular_fragment
_exptl_crystal_F_000 278
_exptl_crystal_size_max 0.2
_exptl_crystal_size_mid 0.1
_exptl_crystal_size_min 0.05
_exptl_transmission_factor_max 0.299
_exptl_transmission_factor_min 0.184
_refine_diff_density_max 0.769
_refine_diff_density_min -0.911
_refine_diff_density_rms 0.188
_refine_ls_extinction_coef 0.046(3)
_refine_ls_extinction_expression Fc^*^=kFc[1+0.001xFc^2^\l^3^/sin(2\q)]^-1/4^
_refine_ls_extinction_method SHELXL
_refine_ls_goodness_of_fit_ref 0.797
_refine_ls_hydrogen_treatment undef
_refine_ls_matrix_type full
_refine_ls_number_parameters 26
_refine_ls_number_reflns 278
_refine_ls_number_restraints 0
_refine_ls_restrained_S_all 0.797
_refine_ls_R_factor_all 0.0467
_refine_ls_R_factor_gt 0.0257
_refine_ls_shift/su_max 0.001
_refine_ls_shift/su_mean 0.000
_refine_ls_structure_factor_coef Fsqd
_refine_ls_weighting_details 'w=1/[\s^2^(Fo^2^)+(0.0107P)^2^+1.1470P] where P=(Fo^2^+2Fc^2^)/3'
_refine_ls_weighting_scheme calc
_refine_ls_wR_factor_gt 0.0382
_refine_ls_wR_factor_ref 0.0413
_reflns_Friedel_coverage 0.000
_reflns_number_gt 208
_reflns_number_total 278
_reflns_threshold_expression 'I > 2\s(I)'
_cod_data_source_file Cr4AlB6.cif
_cod_data_source_block Cr4AlB6
_cod_depositor_comments 'Adding full bibliography for 4343328--4343335.cif.'
_cod_original_cell_volume 189.26(4)
_cod_database_code 4343332
_shelx_space_group_comment
;
The symmetry employed for this shelxl refinement is uniquely defined
by the following loop, which should always be used as a source of
symmetry information in preference to the above space-group names.
They are only intended as comments.
;
_shelxl_version_number 2013-4

loop_
_space_group_symop_operation_xyz
'x, y, z'
'-x, -y, z'
'-x, y, -z'
'x, -y, -z'
'x+1/2, y+1/2, z'
'-x+1/2, -y+1/2, z'
'-x+1/2, y+1/2, -z'
'x+1/2, -y+1/2, -z'
'-x, -y, -z'
'x, y, -z'
'x, -y, z'
'-x, y, z'
'-x+1/2, -y+1/2, -z'
'x+1/2, y+1/2, -z'
'x+1/2, -y+1/2, z'
'-x+1/2, y+1/2, z'

loop_
_atom_site_label
_atom_site_type_symbol
_atom_site_fract_x
_atom_site_fract_y
_atom_site_fract_z
_atom_site_U_iso_or_equiv
_atom_site_adp_type
_atom_site_occupancy
_atom_site_site_symmetry_order
_atom_site_calc_flag
_atom_site_refinement_flags_posn
_atom_site_refinement_flags_adp
_atom_site_refinement_flags_occupancy
Cr1 Cr 0.0000 0.07634(4) 0.0000 0.0038(2) Uani 1 4 d S T P
Cr2 Cr -0.5000 0.18844(4) 0.0000 0.0051(2) Uani 1 4 d S T P
Al Al -0.5000 0.0000 -0.5000 0.0063(4) Uani 1 8 d S T P
B1 B -0.5000 0.1050(2) -0.5000 0.0040(11) Uani 1 4 d S T P
B2 B 0.0000 0.1481(3) -0.5000 0.0062(11) Uani 1 4 d S T P
B3 B 0.0000 0.2298(2) -0.5000 0.0066(19) Uani 1.04(4) 4 d S T .

loop_
_atom_site_aniso_label
_atom_site_aniso_U_11
_atom_site_aniso_U_22
_atom_site_aniso_U_33
_atom_site_aniso_U_23
_atom_site_aniso_U_13
_atom_site_aniso_U_12
Cr1 0.0025(4) 0.0047(4) 0.0041(4) 0.000 0.000 0.000
Cr2 0.0042(4) 0.0057(4) 0.0055(4) 0.000 0.000 0.000
Al 0.0065(10) 0.0043(9) 0.0081(10) 0.000 0.000 0.000
B1 0.003(2) 0.002(2) 0.007(3) 0.000 0.000 0.000
B2 0.006(2) 0.0012(18) 0.012(3) 0.000 0.000 0.000
B3 0.010(4) 0.004(2) 0.006(3) 0.000 0.000 0.000

loop_
_atom_type_symbol
_atom_type_description
_atom_type_scat_dispersion_real
_atom_type_scat_dispersion_imag
_atom_type_scat_source
B B 0.0013 0.0007 'International Tables Vol C Tables 4.2.6.8 and 6.1.1.4'
Al Al 0.0645 0.0514 'International Tables Vol C Tables 4.2.6.8 and 6.1.1.4'
Cr Cr 0.3209 0.6236 'International Tables Vol C Tables 4.2.6.8 and 6.1.1.4'

loop_
_geom_angle_atom_site_label_1
_geom_angle_atom_site_label_2
_geom_angle_atom_site_label_3
_geom_angle
_geom_angle_site_symmetry_1
_geom_angle_site_symmetry_3
B2 Cr1 B2 89.2(2) 1_556 .
B2 Cr1 B1 106.49(14) 1_556 .
B2 Cr1 B1 47.18(10) . .
B2 Cr1 B1 47.18(10) 1_556 1_656
B2 Cr1 B1 106.49(14) . 1_656
B1 Cr1 B1 147.7(3) . 1_656
B2 Cr1 B1 47.18(10) 1_556 1_556
B2 Cr1 B1 106.49(14) . 1_556
B1 Cr1 B1 86.66(7) . 1_556
B1 Cr1 B1 84.48(7) 1_656 1_556
B2 Cr1 B1 106.49(14) 1_556 1_655
B2 Cr1 B1 47.18(10) . 1_655
B1 Cr1 B1 84.48(7) . 1_655
B1 Cr1 B1 86.66(7) 1_656 1_655
B1 Cr1 B1 147.7(3) 1_556 1_655
B2 Cr1 Al 146.291(9) 1_556 .
B2 Cr1 Al 92.14(9) . .
B1 Cr1 Al 53.74(13) . .
B1 Cr1 Al 158.53(13) 1_656 .
B1 Cr1 Al 100.68(7) 1_556 .
B1 Cr1 Al 98.86(8) 1_655 .
B2 Cr1 Al 146.291(9) 1_556 1_655
B2 Cr1 Al 92.14(9) . 1_655
B1 Cr1 Al 98.86(8) . 1_655
B1 Cr1 Al 100.68(7) 1_656 1_655
B1 Cr1 Al 158.53(13) 1_556 1_655
B1 Cr1 Al 53.74(13) 1_655 1_655
Al Cr1 Al 67.337(17) . 1_655
B2 Cr1 Al 92.13(9) 1_556 1_656
B2 Cr1 Al 146.291(9) . 1_656
B1 Cr1 Al 158.53(13) . 1_656
B1 Cr1 Al 53.74(13) 1_656 1_656
B1 Cr1 Al 98.86(8) 1_556 1_656
B1 Cr1 Al 100.68(7) 1_655 1_656
Al Cr1 Al 104.78(3) . 1_656
Al Cr1 Al 68.930(17) 1_655 1_656
B2 Cr1 Al 92.13(9) 1_556 1_556
B2 Cr1 Al 146.291(9) . 1_556
B1 Cr1 Al 100.67(7) . 1_556
B1 Cr1 Al 98.86(8) 1_656 1_556
B1 Cr1 Al 53.74(13) 1_556 1_556
B1 Cr1 Al 158.53(13) 1_655 1_556
Al Cr1 Al 68.930(16) . 1_556
Al Cr1 Al 104.78(3) 1_655 1_556
Al Cr1 Al 67.337(17) 1_656 1_556
B2 Cr1 Cr2 52.73(8) 1_556 1_655
B2 Cr1 Cr2 52.73(8) . 1_655
B1 Cr1 Cr2 96.74(12) . 1_655
B1 Cr1 Cr2 53.84(11) 1_656 1_655
B1 Cr1 Cr2 96.74(12) 1_556 1_655
B1 Cr1 Cr2 53.84(11) 1_655 1_655
Al Cr1 Cr2 144.159(14) . 1_655
Al Cr1 Cr2 103.136(12) 1_655 1_655
Al Cr1 Cr2 103.136(12) 1_656 1_655
Al Cr1 Cr2 144.159(14) 1_556 1_655
B2 Cr1 Cr2 52.73(8) 1_556 .
B2 Cr1 Cr2 52.73(8) . .
B1 Cr1 Cr2 53.84(11) . .
B1 Cr1 Cr2 96.74(12) 1_656 .
B1 Cr1 Cr2 53.84(11) 1_556 .
B1 Cr1 Cr2 96.74(12) 1_655 .
Al Cr1 Cr2 103.136(13) . .
Al Cr1 Cr2 144.159(14) 1_655 .
Al Cr1 Cr2 144.159(14) 1_656 .
Al Cr1 Cr2 103.136(13) 1_556 .
Cr2 Cr1 Cr2 63.49(3) 1_655 .
B2 Cr2 B2 80.82(9) . 1_455
B2 Cr2 B2 82.87(10) . 1_556
B2 Cr2 B2 135.8(3) 1_455 1_556
B2 Cr2 B2 135.8(3) . 1_456
B2 Cr2 B2 82.87(10) 1_455 1_456
B2 Cr2 B2 80.82(9) 1_556 1_456
B2 Cr2 B3 99.36(6) . 1_556
B2 Cr2 B3 179.5(2) 1_455 1_556
B2 Cr2 B3 44.79(16) 1_556 1_556
B2 Cr2 B3 97.33(6) 1_456 1_556
B2 Cr2 B3 97.33(6) . 1_455
B2 Cr2 B3 44.79(16) 1_455 1_455
B2 Cr2 B3 179.5(2) 1_556 1_455
B2 Cr2 B3 99.36(6) 1_456 1_455
B3 Cr2 B3 134.7(2) 1_556 1_455
B2 Cr2 B3 179.5(2) . 1_456
B2 Cr2 B3 99.36(6) 1_455 1_456
B2 Cr2 B3 97.33(6) 1_556 1_456
B2 Cr2 B3 44.79(16) 1_456 1_456
B3 Cr2 B3 80.44(9) 1_556 1_456
B3 Cr2 B3 82.47(9) 1_455 1_456
B2 Cr2 B3 44.79(16) . .
B2 Cr2 B3 97.33(6) 1_455 .
B2 Cr2 B3 99.36(6) 1_556 .
B2 Cr2 B3 179.5(2) 1_456 .
B3 Cr2 B3 82.47(9) 1_556 .
B3 Cr2 B3 80.44(9) 1_455 .
B3 Cr2 B3 134.7(2) 1_456 .
B2 Cr2 B3 135.88(10) . 13_455
B2 Cr2 B3 135.88(10) 1_455 13_455
B2 Cr2 B3 81.46(14) 1_556 13_455
B2 Cr2 B3 81.46(14) 1_456 13_455
B3 Cr2 B3 43.71(12) 1_556 13_455
B3 Cr2 B3 98.06(5) 1_455 13_455
B3 Cr2 B3 43.71(12) 1_456 13_455
B3 Cr2 B3 98.06(5) . 13_455
B2 Cr2 B3 81.46(14) . 13_454
B2 Cr2 B3 81.46(14) 1_455 13_454
B2 Cr2 B3 135.88(10) 1_556 13_454
B2 Cr2 B3 135.88(10) 1_456 13_454
B3 Cr2 B3 98.06(5) 1_556 13_454
B3 Cr2 B3 43.71(12) 1_455 13_454
B3 Cr2 B3 98.06(5) 1_456 13_454
B3 Cr2 B3 43.71(12) . 13_454
B3 Cr2 B3 81.79(17) 13_455 13_454
B2 Cr2 B1 98.11(15) . 1_556
B2 Cr2 B1 98.11(15) 1_455 1_556
B2 Cr2 B1 44.33(10) 1_556 1_556
B2 Cr2 B1 44.33(10) 1_456 1_556
B3 Cr2 B1 82.38(12) 1_556 1_556
B3 Cr2 B1 136.08(10) 1_455 1_556
B3 Cr2 B1 82.38(12) 1_456 1_556
B3 Cr2 B1 136.08(10) . 1_556
B3 Cr2 B1 98.78(12) 13_455 1_556
B3 Cr2 B1 179.42(12) 13_454 1_556
B2 Cr2 B1 44.33(10) . .
B2 Cr2 B1 44.33(10) 1_455 .
B2 Cr2 B1 98.11(15) 1_556 .
B2 Cr2 B1 98.11(15) 1_456 .
B3 Cr2 B1 136.08(10) 1_556 .
B3 Cr2 B1 82.38(12) 1_455 .
B3 Cr2 B1 136.08(10) 1_456 .
B3 Cr2 B1 82.38(12) . .
B3 Cr2 B1 179.42(12) 13_455 .
B3 Cr2 B1 98.79(12) 13_454 .
B1 Cr2 B1 80.64(16) 1_556 .
B1 Al B1 180.0 . 9_454
B1 Al Cr1 52.392(15) . .
B1 Al Cr1 127.608(15) 9_454 .
B1 Al Cr1 127.608(15) . 9_454
B1 Al Cr1 52.392(15) 9_454 9_454
Cr1 Al Cr1 180.0 . 9_454
B1 Al Cr1 52.392(15) . 1_454
B1 Al Cr1 127.608(15) 9_454 1_454
Cr1 Al Cr1 104.78(3) . 1_454
Cr1 Al Cr1 75.22(3) 9_454 1_454
B1 Al Cr1 52.392(15) . 1_455
B1 Al Cr1 127.608(15) 9_454 1_455
Cr1 Al Cr1 67.337(17) . 1_455
Cr1 Al Cr1 112.663(17) 9_454 1_455
Cr1 Al Cr1 68.930(17) 1_454 1_455
B1 Al Cr1 52.392(15) . 1_554
B1 Al Cr1 127.608(15) 9_454 1_554
Cr1 Al Cr1 68.930(16) . 1_554
Cr1 Al Cr1 111.070(16) 9_454 1_554
Cr1 Al Cr1 67.337(17) 1_454 1_554
Cr1 Al Cr1 104.78(3) 1_455 1_554
B1 Al Cr1 127.608(15) . 9_554
B1 Al Cr1 52.392(15) 9_454 9_554
Cr1 Al Cr1 112.663(17) . 9_554
Cr1 Al Cr1 67.337(17) 9_454 9_554
Cr1 Al Cr1 111.070(17) 1_454 9_554
Cr1 Al Cr1 180.00(3) 1_455 9_554
Cr1 Al Cr1 75.22(3) 1_554 9_554
B1 Al Cr1 127.608(15) . 9_455
B1 Al Cr1 52.392(15) 9_454 9_455
Cr1 Al Cr1 111.070(16) . 9_455
Cr1 Al Cr1 68.930(17) 9_454 9_455
Cr1 Al Cr1 112.663(17) 1_454 9_455
Cr1 Al Cr1 75.22(3) 1_455 9_455
Cr1 Al Cr1 180.00(3) 1_554 9_455
Cr1 Al Cr1 104.78(3) 9_554 9_455
B1 Al Cr1 127.608(15) . 9
B1 Al Cr1 52.392(15) 9_454 9
Cr1 Al Cr1 75.22(3) . 9
Cr1 Al Cr1 104.78(3) 9_454 9
Cr1 Al Cr1 180.00(3) 1_454 9
Cr1 Al Cr1 111.070(17) 1_455 9
Cr1 Al Cr1 112.663(17) 1_554 9
Cr1 Al Cr1 68.930(17) 9_554 9
Cr1 Al Cr1 67.337(17) 9_455 9
B1 Al Al 90.0 . 1_455
B1 Al Al 90.0 9_454 1_455
Cr1 Al Al 123.669(8) . 1_455
Cr1 Al Al 56.331(8) 9_454 1_455
Cr1 Al Al 56.331(8) 1_454 1_455
Cr1 Al Al 56.331(8) 1_455 1_455
Cr1 Al Al 123.669(8) 1_554 1_455
Cr1 Al Al 123.669(8) 9_554 1_455
Cr1 Al Al 56.331(8) 9_455 1_455
Cr1 Al Al 123.669(8) 9 1_455
B1 Al Al 90.0 . 1_655
B1 Al Al 90.0 9_454 1_655
Cr1 Al Al 56.331(8) . 1_655
Cr1 Al Al 123.669(8) 9_454 1_655
Cr1 Al Al 123.669(8) 1_454 1_655
Cr1 Al Al 123.669(8) 1_455 1_655
Cr1 Al Al 56.331(8) 1_554 1_655
Cr1 Al Al 56.331(8) 9_554 1_655
Cr1 Al Al 123.669(8) 9_455 1_655
Cr1 Al Al 56.331(8) 9 1_655
Al Al Al 180.0 1_455 1_655
B2 B1 B2 116.2(4) 1_455 .
B2 B1 Cr1 64.91(10) 1_455 1_454
B2 B1 Cr1 135.86(9) . 1_454
B2 B1 Cr1 64.91(10) 1_455 1_455
B2 B1 Cr1 135.86(9) . 1_455
Cr1 B1 Cr1 86.66(7) 1_454 1_455
B2 B1 Cr1 135.86(9) 1_455 1_554
B2 B1 Cr1 64.91(10) . 1_554
Cr1 B1 Cr1 84.48(7) 1_454 1_554
Cr1 B1 Cr1 147.7(3) 1_455 1_554
B2 B1 Cr1 135.86(9) 1_455 .
B2 B1 Cr1 64.91(10) . .
Cr1 B1 Cr1 147.7(3) 1_454 .
Cr1 B1 Cr1 84.48(7) 1_455 .
Cr1 B1 Cr1 86.66(7) 1_554 .
B2 B1 Al 121.88(19) 1_455 .
B2 B1 Al 121.88(19) . .
Cr1 B1 Al 73.87(13) 1_454 .
Cr1 B1 Al 73.87(13) 1_455 .
Cr1 B1 Al 73.87(13) 1_554 .
Cr1 B1 Al 73.87(13) . .
B2 B1 Cr2 66.25(16) 1_455 1_554
B2 B1 Cr2 66.25(16) . 1_554
Cr1 B1 Cr2 76.58(6) 1_454 1_554
Cr1 B1 Cr2 130.99(14) 1_455 1_554
Cr1 B1 Cr2 76.58(6) 1_554 1_554
Cr1 B1 Cr2 130.99(14) . 1_554
Al B1 Cr2 139.68(8) . 1_554
B2 B1 Cr2 66.25(16) 1_455 .
B2 B1 Cr2 66.25(16) . .
Cr1 B1 Cr2 130.99(14) 1_454 .
Cr1 B1 Cr2 76.58(6) 1_455 .
Cr1 B1 Cr2 130.99(14) 1_554 .
Cr1 B1 Cr2 76.58(6) . .
Al B1 Cr2 139.68(8) . .
Cr2 B1 Cr2 80.64(16) 1_554 .
B1 B2 B1 116.2(4) 1_655 .
B1 B2 B3 121.88(19) 1_655 .
B1 B2 B3 121.88(19) . .
B1 B2 Cr1 67.91(16) 1_655 1_554
B1 B2 Cr1 67.91(16) . 1_554
B3 B2 Cr1 135.41(11) . 1_554
B1 B2 Cr1 67.91(16) 1_655 .
B1 B2 Cr1 67.91(16) . .
B3 B2 Cr1 135.41(11) . .
Cr1 B2 Cr1 89.2(2) 1_554 .
B1 B2 Cr2 69.41(10) 1_655 1_655
B1 B2 Cr2 138.54(6) . 1_655
B3 B2 Cr2 67.88(13) . 1_655
Cr1 B2 Cr2 137.12(13) 1_554 1_655
Cr1 B2 Cr2 78.67(4) . 1_655
B1 B2 Cr2 138.54(6) 1_655 1_554
B1 B2 Cr2 69.41(10) . 1_554
B3 B2 Cr2 67.88(13) . 1_554
Cr1 B2 Cr2 78.67(4) 1_554 1_554
Cr1 B2 Cr2 137.12(13) . 1_554
Cr2 B2 Cr2 135.8(3) 1_655 1_554
B1 B2 Cr2 69.41(10) 1_655 1_654
B1 B2 Cr2 138.54(6) . 1_654
B3 B2 Cr2 67.88(13) . 1_654
Cr1 B2 Cr2 78.67(4) 1_554 1_654
Cr1 B2 Cr2 137.12(13) . 1_654
Cr2 B2 Cr2 82.87(10) 1_655 1_654
Cr2 B2 Cr2 80.83(9) 1_554 1_654
B1 B2 Cr2 138.54(6) 1_655 .
B1 B2 Cr2 69.42(10) . .
B3 B2 Cr2 67.88(13) . .
Cr1 B2 Cr2 137.12(13) 1_554 .
Cr1 B2 Cr2 78.67(4) . .
Cr2 B2 Cr2 80.82(9) 1_655 .
Cr2 B2 Cr2 82.87(10) 1_554 .
Cr2 B2 Cr2 135.8(3) 1_654 .
B3 B3 B3 119.6(6) 13_554 13_454
B3 B3 B2 120.2(3) 13_554 .
B3 B3 B2 120.2(3) 13_454 .
B3 B3 Cr2 138.76(4) 13_554 .
B3 B3 Cr2 68.63(12) 13_454 .
B2 B3 Cr2 67.33(12) . .
B3 B3 Cr2 138.76(4) 13_554 1_554
B3 B3 Cr2 68.63(12) 13_454 1_554
B2 B3 Cr2 67.33(12) . 1_554
Cr2 B3 Cr2 82.47(9) . 1_554
B3 B3 Cr2 68.63(12) 13_554 1_655
B3 B3 Cr2 138.76(4) 13_454 1_655
B2 B3 Cr2 67.33(12) . 1_655
Cr2 B3 Cr2 80.44(9) . 1_655
Cr2 B3 Cr2 134.7(2) 1_554 1_655
B3 B3 Cr2 68.63(13) 13_554 1_654
B3 B3 Cr2 138.76(4) 13_454 1_654
B2 B3 Cr2 67.33(12) . 1_654
Cr2 B3 Cr2 134.7(2) . 1_654
Cr2 B3 Cr2 80.44(9) 1_554 1_654
Cr2 B3 Cr2 82.47(9) 1_655 1_654
B3 B3 Cr2 67.7(2) 13_554 13_455
B3 B3 Cr2 67.7(2) 13_454 13_455
B2 B3 Cr2 139.10(9) . 13_455
Cr2 B3 Cr2 81.94(5) . 13_455
Cr2 B3 Cr2 136.29(12) 1_554 13_455
Cr2 B3 Cr2 81.94(5) 1_655 13_455
Cr2 B3 Cr2 136.29(12) 1_654 13_455
B3 B3 Cr2 67.7(2) 13_554 13_454
B3 B3 Cr2 67.7(2) 13_454 13_454
B2 B3 Cr2 139.10(9) . 13_454
Cr2 B3 Cr2 136.29(12) . 13_454
Cr2 B3 Cr2 81.94(5) 1_554 13_454
Cr2 B3 Cr2 136.29(12) 1_655 13_454
Cr2 B3 Cr2 81.94(5) 1_654 13_454
Cr2 B3 Cr2 81.79(17) 13_455 13_454

loop_
_geom_bond_atom_site_label_1
_geom_bond_atom_site_label_2
_geom_bond_distance
_geom_bond_site_symmetry_2
Cr1 B2 2.146(4) 1_556
Cr1 B2 2.146(4) .
Cr1 B1 2.1954(14) .
Cr1 B1 2.1954(14) 1_656
Cr1 B1 2.1954(14) 1_556
Cr1 B1 2.1954(14) 1_655
Cr1 Al 2.6621(5) .
Cr1 Al 2.6621(5) 1_655
Cr1 Al 2.6621(5) 1_656
Cr1 Al 2.6621(5) 1_556
Cr1 Cr2 2.8050(11) 1_655
Cr1 Cr2 2.8051(11) .
Cr2 B2 2.277(2) .
Cr2 B2 2.277(2) 1_455
Cr2 B2 2.277(2) 1_556
Cr2 B2 2.277(2) 1_456
Cr2 B3 2.286(2) 1_556
Cr2 B3 2.286(2) 1_455
Cr2 B3 2.286(2) 1_456
Cr2 B3 2.286(2) .
Cr2 B3 2.301(4) 13_455
Cr2 B3 2.301(4) 13_454
Cr2 B1 2.328(4) 1_556
Cr2 B1 2.328(4) .
Al B1 2.235(5) .
Al B1 2.235(5) 9_454
Al Cr1 2.6621(5) 9_454
Al Cr1 2.6621(5) 1_454
Al Cr1 2.6621(5) 1_455
Al Cr1 2.6621(5) 1_554
Al Cr1 2.6621(5) 9_554
Al Cr1 2.6621(5) 9_455
Al Cr1 2.6621(5) 9
Al Al 2.9517(4) 1_455
Al Al 2.9517(4) 1_655
B1 B2 1.738(4) 1_455
B1 B2 1.738(4) .
B1 Cr1 2.1954(14) 1_454
B1 Cr1 2.1954(14) 1_455
B1 Cr1 2.1954(14) 1_554
B1 Cr2 2.328(4) 1_554
B2 B1 1.738(4) 1_655
B2 B3 1.738(7) .
B2 Cr1 2.146(4) 1_554
B2 Cr2 2.277(2) 1_655
B2 Cr2 2.277(2) 1_554
B2 Cr2 2.277(2) 1_654
B3 B3 1.707(5) 13_554
B3 B3 1.707(5) 13_454
B3 Cr2 2.286(2) 1_554
B3 Cr2 2.286(2) 1_655
B3 Cr2 2.286(2) 1_654
B3 Cr2 2.301(4) 13_455
B3 Cr2 2.301(4) 13_454
